data_2000957
loop_
_publ_author_name
'Kohnke, F. H.'
'Mathias, J. P.'
'Stoddart, J. F.'
'Slawin, A. M. Z.'
'Williams, D. J.'

_publ_section_title
<i>rel</i>-(1<i>R</i>,4<i>S</i>,5<i>R</i>,8<i>S</i>)-1,4:5,8-Diepoxy-1,4,5,8-tetrahydro-9,10-dimethylphenanthrene
_journal_issue 4
_journal_name_full 'Acta Crystallographica Section C'
_journal_page_first 663
_journal_page_last 665
_journal_paper_doi 10.1107/S010827019100940X
_journal_volume 48
_journal_year 1992
_chemical_formula_sum 'C16 H14 O2'
_chemical_formula_weight 238.3
_space_group_crystal_system monoclinic
_space_group_IT_number 14
_space_group_name_Hall '-P 2yn'
_space_group_name_H-M_alt 'P 1 21/n 1'
_cell_angle_alpha 90
_cell_angle_beta 90.77(2)
_cell_angle_gamma 90
_cell_formula_units_Z 4
_cell_length_a 8.134(2)
_cell_length_b 8.877(3)
_cell_length_c 16.681(4)
_cell_volume 1204.4(6)
_diffrn_radiation_type Cu
_diffrn_radiation_wavelength 1.54178
_exptl_absorpt_coefficient_mu 0.65
_exptl_crystal_density_diffrn 1.31
_exptl_crystal_F_000 504
_cod_data_source_file ha0065.cif
_cod_data_source_block ha0065a
_cod_depositor_comments
;
 Marking attached hydrogen atoms.

 Antanas Vaitkus,
 2018-02-09
;
_cod_original_cell_volume 1204
_cod_database_code 2000957

loop_
_space_group_symop_id
_space_group_symop_operation_xyz
1 x,y,z
2 -x+1/2,y+1/2,-z+1/2
3 -x,-y,-z
4 x+1/2,-y+1/2,z+1/2

loop_
_atom_site_label
_atom_site_fract_x
_atom_site_fract_y
_atom_site_fract_z
_atom_site_U_iso_or_equiv
_atom_site_attached_hydrogens
O(1) .5003(2) .1589(2) .38240(10) .0530(10) 0
C(1) .6394(3) .0824(3) .41840(10) .0470(10) 1
C(1a) .6995(3) .2064(2) .47540(10) .0370(10) 0
C(2) .7572(3) .0815(3) .34810(10) .0580(10) 1
C(3) .7285(3) .2075(3) .30820(10) .0580(10) 1
C(4) .5931(3) .2884(3) .35390(10) .0460(10) 1
C(4a) .6710(2) .3417(2) .43290(10) .0360(10) 0
C(5) .7129(2) .4818(2) .46150(10) .0360(10) 0
C(6) .7909(2) .4902(2) .53940(10) .0360(10) 0
C(6a) .8134(2) .3579(2) .58050(10) .0360(10) 0
C(7) .8803(3) .3224(2) .66510(10) .0460(10) 1
O(7) .9554(2) .1768(2) .65060(10) .0590(10) 0
C(8) .7321(3) .2740(3) .71330(10) .0540(10) 1
C(9) .6879(3) .1407(3) .68500(10) .0580(10) 1
C(10) .8086(3) .1061(2) .61840(10) .0510(10) 1
C(10a) .7687(2) .2148(2) .54980(10) .0370(10) 0
C(11) .6773(3) .6227(3) .41400(10) .0530(10) 3
C(12) .8448(3) .6394(2) .57370(10) .0470(10) 3

loop_
_geom_bond_atom_site_label_1
_geom_bond_atom_site_label_2
_geom_bond_distance
O(1) C(1) 1.443(3)
C(1) C(1a) 1.530(3)
C(1a) C(4a) 1.412(3)
C(2) C(3) 1.320(4)
C(4) C(4a) 1.529(3)
C(5) C(6) 1.439(3)
C(6) C(6a) 1.371(3)
C(6a) C(7) 1.538(3)
C(7) O(7) 1.452(3)
O(7) C(10) 1.446(3)
C(9) C(10) 1.524(3)
O(1) C(4) 1.458(3)
C(1) C(2) 1.525(3)
C(1a) C(10a) 1.357(3)
C(3) C(4) 1.527(3)
C(4a) C(5) 1.374(3)
C(5) C(11) 1.507(3)
C(6) C(12) 1.506(3)
C(6a) C(10a) 1.416(3)
C(7) C(8) 1.519(3)
C(8) C(9) 1.322(3)
C(10) C(10a) 1.529(3)
